data_4313053
loop_
_publ_author_name
'Susan E. Matthews'
'Nicholas H. Rees'
'Vitor Felix'
'Michael G. B. Drew'
'Paul D. Beer'

_publ_section_title
;
 Thallium \p-Cation Complexation by Calix[4]tubes: 205Tl NMR and X-ray
 Evidence
;
_journal_name_full 'Inorganic Chemistry'
_journal_page_first 729
_journal_page_last 734
_journal_paper_doi 10.1021/ic025884x
_journal_volume 42
_journal_year 2003
_chemical_formula_sum 'C128 H184 F12 O8 P2 Tl2'
_chemical_formula_weight 2549.44
_chemical_name_systematic
; 
 ? 
;
_space_group_IT_number 12
_symmetry_cell_setting monoclinic
_symmetry_space_group_name_Hall '-C 2y'
_symmetry_space_group_name_H-M 'C 1 2/m 1'
_atom_sites_solution_hydrogens geom
_atom_sites_solution_primary direct
_atom_sites_solution_secondary difmap
_audit_creation_method SHELXL-97
_cell_angle_alpha 90.00
_cell_angle_beta 105.839(10)
_cell_angle_gamma 90.00
_cell_formula_units_Z 4
_cell_length_a 20.027(12)
_cell_length_b 22.622(14)
_cell_length_c 18.669(11)
_cell_measurement_temperature 293(2)
_cell_volume 8137(9)
_computing_structure_refinement 'SHELXL-97 (Sheldrick, 1997)'
_computing_structure_solution 'SHELXS-97 (Sheldrick, 1990)'
_diffrn_ambient_temperature 293(2)
_diffrn_radiation_monochromator graphite
_diffrn_radiation_source 'fine-focus sealed tube'
_diffrn_radiation_type MoK\a
_diffrn_radiation_wavelength 0.71073
_diffrn_reflns_av_R_equivalents 0.0000
_diffrn_reflns_av_sigmaI/netI 0.1252
_diffrn_reflns_limit_h_max 21
_diffrn_reflns_limit_h_min -24
_diffrn_reflns_limit_k_max 27
_diffrn_reflns_limit_k_min 0
_diffrn_reflns_limit_l_max 22
_diffrn_reflns_limit_l_min 0
_diffrn_reflns_number 7332
_diffrn_reflns_theta_max 25.78
_diffrn_reflns_theta_min 1.97
_exptl_absorpt_coefficient_mu 2.052
_exptl_absorpt_correction_T_max 1.000
_exptl_absorpt_correction_T_min 0.457
_exptl_absorpt_correction_type DIFABS
_exptl_crystal_density_diffrn 1.041
_exptl_crystal_density_method 'not measured'
_exptl_crystal_F_000 2632
_refine_diff_density_max 1.155
_refine_diff_density_min -0.909
_refine_diff_density_rms 0.136
_refine_ls_extinction_method none
_refine_ls_goodness_of_fit_ref 1.128
_refine_ls_hydrogen_treatment mixed
_refine_ls_matrix_type full
_refine_ls_number_parameters 340
_refine_ls_number_reflns 7332
_refine_ls_number_restraints 101
_refine_ls_restrained_S_all 1.165
_refine_ls_R_factor_all 0.1509
_refine_ls_R_factor_gt 0.1009
_refine_ls_shift/su_max 0.601
_refine_ls_shift/su_mean 0.009
_refine_ls_structure_factor_coef Fsqd
_refine_ls_weighting_details 'w=1/[\s^2^(Fo^2^)+(0.1211P)^2^+5.8424P] where P=(Fo^2^+2Fc^2^)/3'
_refine_ls_weighting_scheme calc
_refine_ls_wR_factor_gt 0.2204
_refine_ls_wR_factor_ref 0.2433
_reflns_number_gt 4822
_reflns_number_total 7332
_reflns_threshold_expression >2sigma(I)
_cod_data_source_file ic025884x-2_s1.cif
_cod_data_source_block tl
_cod_depositor_comments
;
The following automatic conversions were performed:

'_refine_ls_weighting_scheme' value 'calc
w=1/[\s^2^(Fo^2^)+(0.1211P)^2^+5.8424P] where P=(Fo^2^+2Fc^2^)/3' was
changed to 'calc'. New tag '_refine_ls_weighting_details' was
created. The value of the new tag was set to
'w=1/[\s^2^(Fo^2^)+(0.1211P)^2^+5.8424P] where P=(Fo^2^+2Fc^2^)/3'.

Automatic conversion script
Id: cif_fix_values 3143 2015-03-26 13:38:13Z robertas 
;
_cod_original_cell_volume 8137(16)
_cod_database_code 4313053

loop_
_symmetry_equiv_pos_as_xyz
'x, y, z'
'-x, y, -z'
'x+1/2, y+1/2, z'
'-x+1/2, y+1/2, -z'
'-x, -y, -z'
'x, -y, z'
'-x+1/2, -y+1/2, -z'
'x+1/2, -y+1/2, z'

loop_
_atom_site_label
_atom_site_type_symbol
_atom_site_fract_x
_atom_site_fract_y
_atom_site_fract_z
_atom_site_U_iso_or_equiv
_atom_site_adp_type
_atom_site_occupancy
_atom_site_calc_flag
_atom_site_refinement_flags
_atom_site_disorder_assembly
_atom_site_disorder_group
Tl Tl 0.05755(3) 0.0000 0.24074(4) 0.0562(3) Uani 1 d S . .
C11 C -0.0135(5) 0.1230(5) 0.1906(6) 0.054(3) Uani 1 d . . .
C12 C 0.0067(5) 0.1326(5) 0.2687(6) 0.058(3) Uani 1 d . . .
H12 H -0.0275 0.1351 0.2938 0.070 Uiso 1 calc R . .
C13 C 0.0762(5) 0.1385(4) 0.3094(5) 0.050(2) Uani 1 d D . .
C14 C 0.1251(5) 0.1308(5) 0.2707(6) 0.055(3) Uani 1 d . . .
H14 H 0.1716 0.1310 0.2975 0.066 Uiso 1 calc R . .
C15 C 0.1090(5) 0.1227(4) 0.1927(6) 0.053(3) Uani 1 d . . .
C16 C 0.0380(5) 0.1234(4) 0.1530(6) 0.052(2) Uani 1 d . . .
C17 C 0.1662(5) 0.1132(5) 0.1555(6) 0.057(3) Uani 1 d . . .
H17A H 0.1993 0.1454 0.1690 0.068 Uiso 1 calc R . .
H17B H 0.1465 0.1144 0.1019 0.068 Uiso 1 calc R . .
C21 C 0.2050(5) 0.0538(4) 0.1769(6) 0.048(2) Uani 1 d . . .
C22 C 0.2727(6) 0.0548(5) 0.2229(7) 0.065(3) Uani 1 d . . .
H22 H 0.2953 0.0904 0.2380 0.078 Uiso 1 calc R . .
C23 C 0.3066(6) 0.0000 0.2461(10) 0.074(5) Uani 1 d SD . .
C26 C 0.1729(7) 0.0000 0.1530(8) 0.048(3) Uani 1 d S . .
C43 C -0.1664(9) 0.0000 0.2600(9) 0.098(7) Uani 1 d SD . .
C44 C -0.1493(6) 0.0528(6) 0.2340(7) 0.071(3) Uani 1 d . . .
H44 H -0.1611 0.0880 0.2532 0.085 Uiso 1 calc R . .
C45 C -0.1146(5) 0.0541(5) 0.1792(6) 0.058(3) Uani 1 d . . .
C46 C 0.0995(7) 0.0000 -0.1501(8) 0.054(4) Uani 1 d S . .
C47 C -0.0901(5) 0.1130(5) 0.1540(6) 0.063(3) Uani 1 d . . .
H47A H -0.0983 0.1127 0.1003 0.075 Uiso 1 calc R . .
H47B H -0.1167 0.1452 0.1667 0.075 Uiso 1 calc R . .
O150 O 0.0199(3) 0.1208(3) 0.0770(4) 0.0476(16) Uani 1 d . . .
C151 C 0.0035(9) 0.1749(6) 0.0388(7) 0.093(5) Uani 1 d . . .
H15A H 0.0392 0.2033 0.0619 0.111 Uiso 1 calc R . .
H15B H -0.0397 0.1892 0.0465 0.111 Uiso 1 calc R . .
O450 O 0.0612(5) 0.0000 -0.0968(5) 0.054(2) Uani 1 d S . .
O250 O 0.1056(5) 0.0000 0.1058(5) 0.052(2) Uani 1 d S . .
C251 C 0.0990(14) 0.0256(10) 0.0270(13) 0.069(7) Uani 0.50 d P . .
H25A H 0.0559 0.0473 0.0093 0.083 Uiso 0.50 calc PR . .
H25B H 0.1373 0.0522 0.0281 0.083 Uiso 0.50 calc PR . .
C451 C 0.1004(11) -0.0248(8) -0.0217(12) 0.046(5) Uani 0.50 d P . .
H45A H 0.0769 -0.0589 -0.0083 0.055 Uiso 0.50 calc PR . .
H45B H 0.1475 -0.0357 -0.0207 0.055 Uiso 0.50 calc PR . .
C100 C 0.0940(5) 0.1526(4) 0.3939(6) 0.063(3) Uani 1 d D . .
C101 C 0.0619(8) 0.1018(6) 0.4322(9) 0.124(6) Uiso 1 d D . .
H10A H 0.0130 0.0988 0.4085 0.149 Uiso 1 calc R . .
H10B H 0.0692 0.1107 0.4840 0.149 Uiso 1 calc R . .
H10C H 0.0839 0.0649 0.4272 0.149 Uiso 1 calc R . .
C103 C 0.0619(7) 0.2102(4) 0.4089(8) 0.099(5) Uiso 1 d D . .
H10D H 0.0690 0.2128 0.4623 0.119 Uiso 1 calc R . .
H10E H 0.0122 0.2068 0.3868 0.119 Uiso 1 calc R . .
C104 C 0.0842(7) 0.2694(5) 0.3836(9) 0.107(5) Uiso 1 d D . .
C102 C 0.1738(5) 0.1487(7) 0.4307(8) 0.104(5) Uiso 1 d D . .
H10D H 0.1978 0.1720 0.4025 0.125 Uiso 1 calc R . .
H10E H 0.1886 0.1083 0.4314 0.125 Uiso 1 calc R . .
H10F H 0.1843 0.1635 0.4807 0.125 Uiso 1 calc R . .
C105 C 0.0730(11) 0.2721(9) 0.2991(9) 0.172(9) Uiso 1 d D . .
H10G H 0.0960 0.3063 0.2868 0.206 Uiso 1 calc R . .
H10H H 0.0242 0.2746 0.2748 0.206 Uiso 1 calc R . .
H10I H 0.0917 0.2371 0.2827 0.206 Uiso 1 calc R . .
C106 C 0.0349(11) 0.3184(8) 0.4034(14) 0.204(11) Uiso 1 d D . .
H10J H -0.0125 0.3094 0.3784 0.245 Uiso 1 calc R . .
H10K H 0.0467 0.3564 0.3876 0.245 Uiso 1 calc R . .
H10L H 0.0410 0.3188 0.4562 0.245 Uiso 1 calc R . .
C107 C 0.1579(8) 0.2885(9) 0.4249(13) 0.182(10) Uiso 1 d D . .
H10M H 0.1697 0.2731 0.4747 0.218 Uiso 1 calc R . .
H10N H 0.1603 0.3309 0.4266 0.218 Uiso 1 calc R . .
H10O H 0.1899 0.2736 0.3992 0.218 Uiso 1 calc R . .
C200 C 0.3811(7) 0.0000 0.2966(8) 0.081(5) Uani 1 d SD . .
C201 C 0.4196(9) 0.0556(4) 0.2732(11) 0.198(11) Uiso 1 d D . .
H20A H 0.4529 0.0421 0.2483 0.238 Uiso 1 calc R . .
H20B H 0.4430 0.0774 0.3169 0.238 Uiso 1 calc R . .
H20C H 0.3861 0.0806 0.2403 0.238 Uiso 1 calc R . .
C203 C 0.3917(10) 0.0000 0.3773(9) 0.200 Uiso 1 d SD . .
H20G H 0.4214 -0.0340 0.3935 0.240 Uiso 0.50 calc PR . .
H20H H 0.4214 0.0340 0.3935 0.240 Uiso 0.50 calc PR . .
C204 C 0.3483(9) 0.0000 0.4277(10) 0.101(6) Uiso 1 d SD . .
C206 C 0.3552(13) 0.0558(4) 0.4774(12) 0.200 Uiso 1 d D . .
H20I H 0.4031 0.0672 0.4941 0.240 Uiso 1 calc R . .
H20J H 0.3383 0.0472 0.5197 0.240 Uiso 1 calc R . .
H20K H 0.3286 0.0874 0.4492 0.240 Uiso 1 calc R . .
C205 C 0.2701(9) 0.0000 0.3978(15) 0.127(9) Uiso 1 d SD . .
H20L H 0.2551 -0.0368 0.3731 0.153 Uiso 0.50 calc PR . .
H20M H 0.2560 0.0319 0.3631 0.153 Uiso 0.50 calc PR . .
H20N H 0.2495 0.0049 0.4382 0.153 Uiso 0.50 calc PR . .
C400 C -0.2031(7) 0.0000 0.3239(8) 0.077(5) Uani 1 d SD . .
C401 C -0.2046(13) -0.0694(7) 0.3503(14) 0.107(10) Uiso 0.50 d PD . .
H40A H -0.2498 -0.0857 0.3286 0.128 Uiso 0.50 calc PR . .
H40B H -0.1942 -0.0711 0.4036 0.128 Uiso 0.50 calc PR . .
H40C H -0.1706 -0.0916 0.3340 0.128 Uiso 0.50 calc PR . .
C402 C -0.1532(12) 0.0291(10) 0.3946(11) 0.127(13) Uiso 0.50 d PD . .
H40D H -0.1662 0.0169 0.4382 0.152 Uiso 0.50 calc PR . .
H40E H -0.1563 0.0714 0.3902 0.152 Uiso 0.50 calc PR . .
H40F H -0.1063 0.0169 0.3989 0.152 Uiso 0.50 calc PR . .
C403 C -0.2751(8) 0.0178(9) 0.3065(11) 0.146(15) Uiso 0.50 d PD . .
H40G H -0.2740 0.0606 0.3035 0.176 Uiso 0.50 calc PR . .
H40H H -0.2890 0.0090 0.3512 0.176 Uiso 0.50 calc PR . .
C404 C -0.3350(8) 0.0000 0.2446(11) 0.115(8) Uiso 1 d SD . .
C405 C -0.3198(14) 0.0000 0.1664(11) 0.152(11) Uiso 1 d SD . .
H40I H -0.3179 0.0400 0.1499 0.182 Uiso 0.50 calc PR . .
H40J H -0.3560 -0.0209 0.1312 0.182 Uiso 0.50 calc PR . .
H40K H -0.2761 -0.0191 0.1703 0.182 Uiso 0.50 calc PR . .
C406 C -0.3845(9) -0.0548(4) 0.2436(15) 0.226(13) Uiso 1 d D . .
H40L H -0.3745 -0.0852 0.2121 0.271 Uiso 1 calc R . .
H40M H -0.4320 -0.0426 0.2249 0.271 Uiso 1 calc R . .
H40N H -0.3769 -0.0699 0.2933 0.271 Uiso 1 calc R . .
P1 P 0.3200(6) 0.2553(7) 0.3066(11) 0.170(6) Uani 0.25 d PD A 1
F11 F 0.3877(19) 0.289(3) 0.318(3) 0.261(15) Uiso 0.25 d PD A 1
F12 F 0.251(2) 0.222(3) 0.295(3) 0.261(15) Uiso 0.25 d PD A 1
F13 F 0.345(3) 0.2071(19) 0.262(3) 0.261(15) Uiso 0.25 d PD A 1
F14 F 0.293(3) 0.3030(19) 0.351(3) 0.261(15) Uiso 0.25 d PD A 1
F15 F 0.288(3) 0.290(2) 0.234(2) 0.261(15) Uiso 0.25 d PD A 1
F16 F 0.349(3) 0.221(2) 0.379(2) 0.261(15) Uiso 0.25 d PD A 1
P2 P 0.3200(6) 0.2553(7) 0.3066(11) 0.170(6) Uani 0.25 d PD B 2
F21 F 0.326(3) 0.272(3) 0.3881(16) 0.8(2) Uani 0.25 d PD B 2
F22 F 0.316(3) 0.238(3) 0.2257(18) 0.31(2) Uiso 0.25 d PD B 2
F23 F 0.345(4) 0.3172(15) 0.293(4) 0.31(2) Uiso 0.25 d PD B 2
F24 F 0.296(4) 0.1928(15) 0.321(4) 0.31(2) Uiso 0.25 d PD B 2
F25 F 0.3961(16) 0.234(3) 0.331(3) 0.31(2) Uiso 0.25 d PD B 2
F26 F 0.2446(16) 0.276(3) 0.283(3) 0.31(2) Uiso 0.25 d PD B 2

loop_
_atom_site_aniso_label
_atom_site_aniso_U_11
_atom_site_aniso_U_22
_atom_site_aniso_U_33
_atom_site_aniso_U_23
_atom_site_aniso_U_13
_atom_site_aniso_U_12
Tl 0.0617(4) 0.0562(4) 0.0510(4) 0.000 0.0161(3) 0.000
C11 0.058(6) 0.054(6) 0.048(7) -0.003(5) 0.012(5) -0.001(5)
C12 0.055(6) 0.065(7) 0.054(7) 0.000(5) 0.013(5) -0.001(5)
C13 0.053(6) 0.051(6) 0.046(6) 0.002(5) 0.016(5) -0.004(4)
C14 0.057(6) 0.062(7) 0.041(6) 0.013(5) 0.005(5) -0.002(5)
C15 0.058(6) 0.051(6) 0.051(7) 0.001(5) 0.019(5) -0.003(4)
C16 0.064(7) 0.053(6) 0.041(6) 0.000(5) 0.019(5) 0.004(5)
C17 0.057(6) 0.071(7) 0.045(6) 0.003(5) 0.018(5) -0.010(5)
C21 0.051(6) 0.057(6) 0.042(6) 0.006(5) 0.022(4) 0.002(4)
C22 0.064(7) 0.061(7) 0.077(9) -0.006(6) 0.028(6) -0.006(5)
C23 0.044(9) 0.077(12) 0.110(16) 0.000 0.037(9) 0.000
C26 0.047(8) 0.065(10) 0.036(8) 0.000 0.017(6) 0.000
C43 0.065(11) 0.18(3) 0.060(13) 0.000 0.042(10) 0.000
C44 0.062(7) 0.100(10) 0.056(8) 0.005(7) 0.024(6) -0.001(6)
C45 0.049(6) 0.077(8) 0.046(6) -0.005(6) 0.008(5) -0.005(5)
C46 0.050(8) 0.070(10) 0.038(8) 0.000 0.006(6) 0.000
C47 0.054(6) 0.087(8) 0.050(7) 0.003(6) 0.017(5) 0.009(5)
O150 0.056(4) 0.048(4) 0.036(4) 0.000(3) 0.008(3) -0.002(3)
C151 0.164(14) 0.057(8) 0.053(8) 0.008(6) 0.024(9) 0.001(8)
O450 0.060(6) 0.072(7) 0.036(5) 0.000 0.023(5) 0.000
O250 0.055(6) 0.059(6) 0.040(6) 0.000 0.008(4) 0.000
C251 0.095(17) 0.080(17) 0.026(12) 0.011(11) 0.007(11) 0.020(11)
C451 0.063(12) 0.039(10) 0.033(12) 0.006(9) 0.010(9) 0.001(8)
C100 0.066(7) 0.068(7) 0.050(7) -0.003(6) 0.007(5) -0.003(5)
C200 0.048(10) 0.102(14) 0.085(14) 0.000 0.002(8) 0.000
C400 0.083(12) 0.106(14) 0.043(10) 0.000 0.018(8) 0.000
P1 0.113(9) 0.174(12) 0.224(18) -0.011(11) 0.045(9) -0.021(8)
P2 0.113(9) 0.174(12) 0.224(18) -0.011(11) 0.045(9) -0.021(8)
F21 0.8(3) 0.6(2) 0.6(2) -0.5(2) -0.6(2) 0.6(2)

loop_
_atom_type_symbol
_atom_type_description
_atom_type_scat_dispersion_real
_atom_type_scat_dispersion_imag
_atom_type_scat_source
C C 0.0033 0.0016 'International Tables Vol C Tables 4.2.6.8 and 6.1.1.4'
H H 0.0000 0.0000 'International Tables Vol C Tables 4.2.6.8 and 6.1.1.4'
N N 0.0061 0.0033 'International Tables Vol C Tables 4.2.6.8 and 6.1.1.4'
O O 0.0106 0.0060 'International Tables Vol C Tables 4.2.6.8 and 6.1.1.4'
Tl Tl -2.8358 9.6688 'International Tables Vol C Tables 4.2.6.8 and 6.1.1.4'
P P 0.1023 0.0942 'International Tables Vol C Tables 4.2.6.8 and 6.1.1.4'
F F 0.0171 0.0103 'International Tables Vol C Tables 4.2.6.8 and 6.1.1.4'

loop_
_geom_angle_atom_site_label_1
_geom_angle_atom_site_label_2
_geom_angle_atom_site_label_3
_geom_angle
_geom_angle_site_symmetry_1
_geom_angle_site_symmetry_3
_geom_angle_publ_flag
O250 Tl O450 66.7(3) . 5 ?
O250 Tl C46 93.0(3) . 5 ?
O450 Tl C46 26.3(3) 5 5 ?
O250 Tl C11 88.4(2) . 6 ?
O450 Tl C11 63.87(19) 5 6 ?
C46 Tl C11 62.26(18) 5 6 ?
O250 Tl C11 88.4(2) . . ?
O450 Tl C11 63.87(19) 5 . ?
C46 Tl C11 62.26(18) 5 . ?
C11 Tl C11 124.1(4) 6 . ?
O250 Tl C15 63.2(2) . 6 ?
O450 Tl C15 89.2(2) 5 6 ?
C46 Tl C15 101.7(2) 5 6 ?
C11 Tl C15 45.4(3) 6 6 ?
C11 Tl C15 147.6(3) . 6 ?
O250 Tl C15 63.2(2) . . ?
O450 Tl C15 89.2(2) 5 . ?
C46 Tl C15 101.7(2) 5 . ?
C11 Tl C15 147.6(3) 6 . ?
C11 Tl C15 45.4(3) . . ?
C15 Tl C15 122.0(4) 6 . ?
O250 Tl C26 26.0(3) . . ?
O450 Tl C26 92.7(3) 5 . ?
C46 Tl C26 119.0(4) 5 . ?
C11 Tl C26 100.4(2) 6 . ?
C11 Tl C26 100.4(2) . . ?
C15 Tl C26 61.10(19) 6 . ?
C15 Tl C26 61.10(19) . . ?
O250 Tl C16 65.4(2) . 6 ?
O450 Tl C16 66.09(19) 5 6 ?
C46 Tl C16 76.1(2) 5 6 ?
C11 Tl C16 25.4(3) 6 6 ?
C11 Tl C16 129.4(3) . 6 ?
C15 Tl C16 25.6(3) 6 6 ?
C15 Tl C16 128.4(3) . 6 ?
C26 Tl C16 75.0(2) . 6 ?
O250 Tl C16 65.4(2) . . ?
O450 Tl C16 66.09(19) 5 . ?
C46 Tl C16 76.1(2) 5 . ?
C11 Tl C16 129.4(3) 6 . ?
C11 Tl C16 25.4(3) . . ?
C15 Tl C16 128.4(3) 6 . ?
C15 Tl C16 25.6(3) . . ?
C26 Tl C16 75.0(2) . . ?
C16 Tl C16 121.1(4) 6 . ?
O250 Tl C14 85.9(2) . 6 ?
O450 Tl C14 109.82(18) 5 6 ?
C46 Tl C14 113.75(18) 5 6 ?
C11 Tl C14 51.5(3) 6 6 ?
C11 Tl C14 172.9(3) . 6 ?
C15 Tl C14 25.5(3) 6 6 ?
C15 Tl C14 134.1(3) . 6 ?
C26 Tl C14 76.2(2) . 6 ?
C16 Tl C14 43.9(3) 6 6 ?
C16 Tl C14 150.6(3) . 6 ?
O250 Tl C14 85.9(2) . . ?
O450 Tl C14 109.82(18) 5 . ?
C46 Tl C14 113.75(18) 5 . ?
C11 Tl C14 172.9(3) 6 . ?
C11 Tl C14 51.5(3) . . ?
C15 Tl C14 134.1(3) 6 . ?
C15 Tl C14 25.5(3) . . ?
C26 Tl C14 76.2(2) . . ?
C16 Tl C14 150.6(3) 6 . ?
C16 Tl C14 43.9(3) . . ?
C14 Tl C14 132.1(4) 6 . ?
C16 C11 C12 118.1(10) . . ?
C16 C11 C47 124.7(10) . . ?
C12 C11 C47 117.2(10) . . ?
C16 C11 Tl 79.6(6) . . ?
C12 C11 Tl 81.4(6) . . ?
C47 C11 Tl 108.8(7) . . ?
C13 C12 C11 122.4(10) . . ?
C13 C12 Tl 82.3(6) . . ?
C11 C12 Tl 73.0(6) . . ?
C14 C13 C12 116.6(9) . . ?
C14 C13 C100 124.1(9) . . ?
C12 C13 C100 119.3(9) . . ?
C14 C13 Tl 72.8(6) . . ?
C12 C13 Tl 73.4(6) . . ?
C100 C13 Tl 123.3(6) . . ?
C13 C14 C15 124.2(10) . . ?
C13 C14 Tl 83.2(6) . . ?
C15 C14 Tl 74.7(6) . . ?
C16 C15 C14 116.9(10) . . ?
C16 C15 C17 122.8(10) . . ?
C14 C15 C17 120.3(9) . . ?
C16 C15 Tl 78.5(6) . . ?
C14 C15 Tl 79.8(6) . . ?
C17 C15 Tl 110.6(6) . . ?
O150 C16 C11 119.9(9) . . ?
O150 C16 C15 119.1(9) . . ?
C11 C16 C15 120.8(10) . . ?
O150 C16 Tl 116.9(6) . . ?
C11 C16 Tl 75.0(6) . . ?
C15 C16 Tl 75.9(6) . . ?
C15 C17 C21 113.2(8) . . ?
C26 C21 C22 119.8(10) . . ?
C26 C21 C17 121.4(9) . . ?
C22 C21 C17 118.8(9) . . ?
C21 C22 C23 118.5(10) . . ?
C22 C23 C22 121.2(13) 6 . ?
C22 C23 C200 119.4(6) 6 . ?
C22 C23 C200 119.4(6) . . ?
C21 C26 C21 122.0(12) 6 . ?
C21 C26 O250 119.0(6) 6 . ?
C21 C26 O250 119.0(6) . . ?
C21 C26 Tl 99.8(7) 6 . ?
C21 C26 Tl 99.8(7) . . ?
O250 C26 Tl 67.2(7) . . ?
C44 C43 C44 121.7(14) 6 . ?
C44 C43 C400 119.1(7) 6 . ?
C44 C43 C400 119.1(7) . . ?
C43 C44 C45 120.4(12) . . ?
C44 C45 C46 118.1(12) . 5 ?
C44 C45 C47 120.8(11) . . ?
C46 C45 C47 121.0(10) 5 . ?
C45 C46 C45 121.2(14) 5 2 ?
C45 C46 O450 119.2(7) 5 . ?
C45 C46 O450 119.2(7) 2 . ?
C45 C46 Tl 94.6(7) 5 5 ?
C45 C46 Tl 94.6(7) 2 5 ?
O450 C46 Tl 73.8(7) . 5 ?
C11 C47 C45 111.1(9) . . ?
C16 O150 C151 116.4(8) . . ?
O150 C151 C151 117.4(7) . 2 ?
C46 O450 C451 114.0(12) . 6 ?
C46 O450 C451 114.0(12) . . ?
C451 O450 C451 43.5(15) 6 . ?
C46 O450 Tl 79.9(7) . 5 ?
C451 O450 Tl 153.3(8) 6 5 ?
C451 O450 Tl 153.3(8) . 5 ?
C26 O250 C251 114.6(13) . 6 ?
C26 O250 C251 114.6(13) . . ?
C251 O250 C251 43.8(18) 6 . ?
C26 O250 Tl 86.9(7) . . ?
C251 O250 Tl 148.3(10) 6 . ?
C251 O250 Tl 148.3(10) . . ?
C451 C251 O250 106.6(15) . . ?
C251 C451 O450 101.1(13) . . ?
C103 C100 C13 111.9(8) . . ?
C103 C100 C102 113.8(9) . . ?
C13 C100 C102 111.0(9) . . ?
C103 C100 C101 107.3(9) . . ?
C13 C100 C101 107.5(9) . . ?
C102 C100 C101 104.8(9) . . ?
C100 C103 C104 121.6(10) . . ?
C103 C104 C107 114.6(11) . . ?
C103 C104 C105 112.4(11) . . ?
C107 C104 C105 110.9(12) . . ?
C103 C104 C106 106.6(11) . . ?
C107 C104 C106 105.0(11) . . ?
C105 C104 C106 106.5(11) . . ?
C203 C200 C23 118.5(12) . . ?
C203 C200 C201 109.7(9) . . ?
C23 C200 C201 107.1(8) . . ?
C203 C200 C201 109.7(9) . 6 ?
C23 C200 C201 107.1(8) . 6 ?
C201 C200 C201 103.8(12) . 6 ?
C204 C203 C200 136.6(16) . . ?
C203 C204 C205 120.4(15) . . ?
C203 C204 C206 114.7(9) . . ?
C205 C204 C206 97.8(13) . . ?
C403 C400 C403 32.4(17) 6 . ?
C403 C400 C43 118.5(12) 6 . ?
C403 C400 C43 118.5(12) . . ?
C403 C400 C402 132.4(15) 6 . ?
C403 C400 C402 116.1(12) . . ?
C43 C400 C402 108.5(11) . . ?
C403 C400 C402 116.1(12) 6 6 ?
C403 C400 C402 132.4(15) . 6 ?
C43 C400 C402 108.5(11) . 6 ?
C402 C400 C402 49.7(18) . 6 ?
C403 C400 C401 103.6(11) 6 6 ?
C403 C400 C401 72.8(13) . 6 ?
C43 C400 C401 106.2(9) . 6 ?
C402 C400 C401 53.7(14) . 6 ?
C402 C400 C401 102.0(12) 6 6 ?
C403 C400 C401 72.8(13) 6 . ?
C403 C400 C401 103.6(11) . . ?
C43 C400 C401 106.2(9) . . ?
C402 C400 C401 102.0(12) . . ?
C402 C400 C401 53.7(14) 6 . ?
C401 C400 C401 144.6(19) 6 . ?
C400 C403 C404 130.3(14) . . ?
C400 C403 C401 58.7(8) . 6 ?
C404 C403 C401 151.7(17) . 6 ?
C404 C404 C403 0(10) 6 . ?
C404 C404 C405 0(10) 6 . ?
C403 C404 C405 113.9(13) . . ?
C404 C404 C406 0(10) 6 . ?
C403 C404 C406 126.5(14) . . ?
C405 C404 C406 105.6(10) . . ?
C404 C404 C406 0(10) 6 6 ?
C403 C404 C406 99.6(10) . 6 ?
C405 C404 C406 105.6(10) . 6 ?
C406 C404 C406 103.1(13) . 6 ?
F11 P1 F13 91.5(12) . . ?
F11 P1 F15 90.2(12) . . ?
F13 P1 F15 90.2(12) . . ?
F11 P1 F16 91.1(12) . . ?
F13 P1 F16 90.5(12) . . ?
F15 P1 F16 178.6(15) . . ?
F11 P1 F14 90.1(12) . . ?
F13 P1 F14 178.4(15) . . ?
F15 P1 F14 89.7(12) . . ?
F16 P1 F14 89.6(12) . . ?
F11 P1 F12 179.3(15) . . ?
F13 P1 F12 89.2(12) . . ?
F15 P1 F12 89.5(12) . . ?
F16 P1 F12 89.2(12) . . ?
F14 P1 F12 89.3(12) . . ?
F26 P2 F23 90.7(12) . . ?
F26 P2 F22 90.4(12) . . ?
F23 P2 F22 90.0(12) . . ?
F26 P2 F24 90.4(12) . . ?
F23 P2 F24 178.9(16) . . ?
F22 P2 F24 90.0(12) . . ?
F26 P2 F21 90.6(12) . . ?
F23 P2 F21 90.0(12) . . ?
F22 P2 F21 179.0(15) . . ?
F24 P2 F21 89.9(12) . . ?
F26 P2 F25 180(3) . . ?
F23 P2 F25 89.2(12) . . ?
F22 P2 F25 89.7(12) . . ?
F24 P2 F25 89.7(12) . . ?
F21 P2 F25 89.3(12) . . ?

loop_
_geom_bond_atom_site_label_1
_geom_bond_atom_site_label_2
_geom_bond_distance
_geom_bond_site_symmetry_2
_geom_bond_publ_flag
Tl O250 2.932(10) . ?
Tl O450 3.063(10) 5 ?
Tl C46 3.139(14) 5 ?
Tl C11 3.149(11) 6 ?
Tl C11 3.149(11) . ?
Tl C15 3.174(10) 6 ?
Tl C15 3.174(10) . ?
Tl C26 3.176(14) . ?
Tl C16 3.207(11) 6 ?
Tl C16 3.207(11) . ?
Tl C14 3.239(11) 6 ?
Tl C14 3.239(11) . ?
C11 C16 1.396(15) . ?
C11 C12 1.421(15) . ?
C11 C47 1.516(14) . ?
C12 C13 1.398(13) . ?
C13 C14 1.376(14) . ?
C13 C100 1.553(12) . ?
C14 C15 1.414(15) . ?
C15 C16 1.413(14) . ?
C15 C17 1.510(14) . ?
C16 O150 1.367(12) . ?
C17 C21 1.549(14) . ?
C21 C26 1.392(12) . ?
C21 C22 1.394(14) . ?
C22 C23 1.422(13) . ?
C23 C22 1.422(13) 6 ?
C23 C200 1.532(14) . ?
C26 C21 1.392(12) 6 ?
C26 O250 1.394(15) . ?
C43 C44 1.366(14) 6 ?
C43 C44 1.366(14) . ?
C43 C400 1.563(15) . ?
C44 C45 1.385(16) . ?
C45 C46 1.406(13) 5 ?
C45 C47 1.537(16) . ?
C46 C45 1.406(13) 5 ?
C46 C45 1.406(13) 2 ?
C46 O450 1.413(18) . ?
C46 Tl 3.139(14) 5 ?
O150 C151 1.411(13) . ?
C151 C151 1.42(3) 2 ?
O450 C451 1.52(2) 6 ?
O450 C451 1.52(2) . ?
O450 Tl 3.063(10) 5 ?
O250 C251 1.55(2) 6 ?
O250 C251 1.55(2) . ?
C251 C451 1.46(3) . ?
C100 C103 1.514(12) . ?
C100 C102 1.560(12) . ?
C100 C101 1.579(13) . ?
C103 C104 1.525(13) . ?
C104 C107 1.529(14) . ?
C104 C105 1.534(15) . ?
C104 C106 1.593(15) . ?
C200 C203 1.463(14) . ?
C200 C201 1.597(10) . ?
C200 C201 1.597(10) 6 ?
C203 C204 1.445(15) . ?
C204 C205 1.512(17) . ?
C204 C206 1.550(12) . ?
C400 C403 1.445(14) 6 ?
C400 C403 1.445(14) . ?
C400 C402 1.567(14) . ?
C400 C402 1.567(14) 6 ?
C400 C401 1.647(13) 6 ?
C400 C401 1.647(13) . ?
C403 C404 1.477(14) . ?
C403 C401 1.84(3) 6 ?
C404 C404 0.00(6) 6 ?
C404 C405 1.571(17) . ?
C404 C406 1.585(10) . ?
C404 C406 1.585(10) 6 ?
P1 F11 1.522(16) . ?
P1 F13 1.532(16) . ?
P1 F15 1.541(16) . ?
P1 F16 1.534(16) . ?
P1 F14 1.541(16) . ?
P1 F12 1.549(16) . ?
P2 F26 1.529(16) . ?
P2 F23 1.533(16) . ?
P2 F22 1.537(16) . ?
P2 F24 1.538(16) . ?
P2 F21 1.539(16) . ?
P2 F25 1.543(16) . ?
